data_7117849
loop_
_publ_author_name
'Philipp Biegger'
'Manuel Schaffroth'
'Kerstin Brodner'
'Olena Tverskoy'
'Frank Rominger'
'Uwe H. F. Bunz'

_publ_section_title
;
 Bisalkynylated 3,6-diiminocyclohexa-1,4-diene-1,4-diamine
;
_journal_name_full Chem.Commun.
_journal_page_first 14844
_journal_paper_doi 10.1039/C5cc05427C
_journal_volume 51
_journal_year 2015
_chemical_formula_sum 'C28 H52 N4 Si2'
_chemical_formula_weight 500.91
_chemical_name_common '5 in manuscript'
_space_group_crystal_system triclinic
_space_group_IT_number 2
_space_group_name_Hall '-P 1'
_space_group_name_H-M_alt 'P -1'
_symmetry_space_group_name_Hall '-P 1'
_symmetry_space_group_name_H-M 'P -1'
_atom_sites_solution_hydrogens mixed
_audit_creation_method SHELXL-2014/7
_audit_update_record
;
2015-06-23 deposited with the CCDC.
2015-07-16 downloaded from the CCDC.
;
_cell_angle_alpha 102.557(5)
_cell_angle_beta 96.908(6)
_cell_angle_gamma 93.896(6)
_cell_formula_units_Z 2
_cell_length_a 7.8130(18)
_cell_length_b 12.886(3)
_cell_length_c 15.976(4)
_cell_measurement_reflns_used 2120
_cell_measurement_temperature 200(2)
_cell_measurement_theta_max 20.57
_cell_measurement_theta_min 2.32
_cell_volume 1551.2(6)
_computing_cell_refinement 'Bruker SAINT'
_computing_data_collection 'Bruker APEX2'
_computing_data_reduction 'Bruker SAINT'
_computing_molecular_graphics 'Bruker SHELXTL'
_computing_publication_material 'Bruker SHELXTL'
_computing_structure_refinement 'SHELXL-2014/7 (Sheldrick, 2014)'
_computing_structure_solution 'SHELXS-97 (Sheldrick 2008)'
_diffrn_ambient_temperature 200(2)
_diffrn_measured_fraction_theta_full 0.999
_diffrn_measured_fraction_theta_max 0.999
_diffrn_measurement_device_type 'Bruker APEX-II Quazar'
_diffrn_measurement_method '\f and \w scans'
_diffrn_radiation_type MoK\a
_diffrn_radiation_wavelength 0.71073
_diffrn_reflns_av_R_equivalents 0.0627
_diffrn_reflns_av_unetI/netI 0.0916
_diffrn_reflns_laue_measured_fraction_full 0.999
_diffrn_reflns_laue_measured_fraction_max 0.999
_diffrn_reflns_limit_h_max 8
_diffrn_reflns_limit_h_min -8
_diffrn_reflns_limit_k_max 13
_diffrn_reflns_limit_k_min -13
_diffrn_reflns_limit_l_max 16
_diffrn_reflns_limit_l_min -16
_diffrn_reflns_number 10797
_diffrn_reflns_point_group_measured_fraction_full 0.999
_diffrn_reflns_point_group_measured_fraction_max 0.999
_diffrn_reflns_theta_full 21.942
_diffrn_reflns_theta_max 21.942
_diffrn_reflns_theta_min 1.319
_diffrn_source 'ImuS microsource'
_exptl_absorpt_coefficient_mu 0.136
_exptl_absorpt_correction_T_max 0.9566
_exptl_absorpt_correction_T_min 0.8442
_exptl_absorpt_correction_type multi-scan
_exptl_absorpt_process_details
;
Sheldrick, G. M. (2008). <i>SADABS</i>. University of G\"ottingen, Germany.
;
_exptl_crystal_colour orange
_exptl_crystal_density_diffrn 1.072
_exptl_crystal_description needle
_exptl_crystal_F_000 552
_exptl_crystal_size_max 0.150
_exptl_crystal_size_mid 0.080
_exptl_crystal_size_min 0.070
_refine_diff_density_max 0.217
_refine_diff_density_min -0.201
_refine_diff_density_rms 0.050
_refine_ls_extinction_coef .
_refine_ls_extinction_method none
_refine_ls_goodness_of_fit_ref 1.039
_refine_ls_hydrogen_treatment mixed
_refine_ls_matrix_type full
_refine_ls_number_parameters 359
_refine_ls_number_reflns 3777
_refine_ls_number_restraints 545
_refine_ls_restrained_S_all 1.011
_refine_ls_R_factor_all 0.1070
_refine_ls_R_factor_gt 0.0586
_refine_ls_shift/su_max 0.000
_refine_ls_shift/su_mean 0.000
_refine_ls_structure_factor_coef Fsqd
_refine_ls_weighting_details 'w=1/[\s^2^(Fo^2^)+(0.0515P)^2^+0.8026P] where P=(Fo^2^+2Fc^2^)/3'
_refine_ls_weighting_scheme calc
_refine_ls_wR_factor_gt 0.1219
_refine_ls_wR_factor_ref 0.1387
_reflns_Friedel_coverage 0.000
_reflns_friedel_fraction_full .
_reflns_friedel_fraction_max .
_reflns_number_gt 2334
_reflns_number_total 3777
_reflns_threshold_expression 'I > 2\s(I)'
_cod_data_source_file c5cc05427c2.cif
_cod_data_source_block keb1
_cod_database_code 7117849
_shelx_shelxl_version_number 2014/7
_shelx_space_group_comment
; 
The symmetry employed for this shelxl refinement is uniquely defined 
by the following loop, which should always be used as a source of 
symmetry information in preference to the above space-group names. 
They are only intended as comments. 
;
_shelx_estimated_absorpt_t_min 0.980
_shelx_estimated_absorpt_t_max 0.991

loop_
_space_group_symop_operation_xyz
'x, y, z'
'-x, -y, -z'

loop_
_atom_site_label
_atom_site_type_symbol
_atom_site_fract_x
_atom_site_fract_y
_atom_site_fract_z
_atom_site_U_iso_or_equiv
_atom_site_adp_type
_atom_site_occupancy
_atom_site_site_symmetry_order
_atom_site_calc_flag
_atom_site_refinement_flags_posn
_atom_site_refinement_flags_adp
_atom_site_refinement_flags_occupancy
_atom_site_disorder_assembly
_atom_site_disorder_group
Si1 Si 0.11769(15) 0.92697(10) 0.19782(8) 0.0273(4) Uani 1 1 d D U . . .
N12 N 0.0256(5) 0.8749(3) 0.4737(2) 0.0336(10) Uani 1 1 d D U . . .
H12 H 0.017(5) 0.919(2) 0.443(2) 0.012(11) Uiso 1 1 d D . . . .
N13 N 0.0561(5) 0.7372(3) 0.5720(3) 0.0362(11) Uani 1 1 d D U . . .
H13A H -0.037(4) 0.762(3) 0.560(3) 0.044(16) Uiso 1 1 d D . . . .
H13B H 0.055(6) 0.698(3) 0.607(2) 0.049(16) Uiso 1 1 d D . . . .
N15 N 0.6677(5) 0.7605(3) 0.5565(3) 0.0377(11) Uani 1 1 d D U . . .
H15 H 0.671(6) 0.724(3) 0.593(2) 0.042(16) Uiso 1 1 d D . . . .
N16 N 0.6276(5) 0.8670(3) 0.4335(2) 0.0300(10) Uani 1 1 d D U . . .
H16A H 0.721(4) 0.850(3) 0.456(3) 0.041(15) Uiso 1 1 d D . . . .
H16B H 0.635(5) 0.905(3) 0.398(2) 0.028(13) Uiso 1 1 d D U . . .
C1 C 0.2934(5) 0.9375(3) 0.3753(2) 0.0238(10) Uani 1 1 d . U . . .
H1A H 0.4047 0.9740 0.3685 0.029 Uiso 1 1 calc R U . . .
H1B H 0.2152 0.9930 0.3935 0.029 Uiso 1 1 calc R U . . .
C2 C 0.2129(5) 0.8658(3) 0.2879(2) 0.0271(11) Uani 1 1 d . U . . .
H2A H 0.1202 0.8166 0.2993 0.033 Uiso 1 1 calc R U . . .
H2B H 0.3033 0.8215 0.2655 0.033 Uiso 1 1 calc R U . . .
C3 C 0.3880(5) 0.6768(3) 0.6301(3) 0.0276(11) Uani 1 1 d . U . . .
C4 C 0.4233(5) 0.6205(4) 0.6791(3) 0.0329(12) Uani 1 1 d . U . . .
C11 C 0.3250(5) 0.8762(3) 0.4454(2) 0.0202(10) Uani 1 1 d . U . . .
C12 C 0.1799(5) 0.8451(3) 0.4847(2) 0.0231(10) Uani 1 1 d . U . . .
C13 C 0.2007(5) 0.7719(3) 0.5449(2) 0.0226(10) Uani 1 1 d . U . . .
C14 C 0.3620(5) 0.7452(3) 0.5703(2) 0.0218(10) Uani 1 1 d . U . . .
C15 C 0.5108(5) 0.7810(3) 0.5350(3) 0.0250(10) Uani 1 1 d . U . . .
C16 C 0.4840(5) 0.8455(3) 0.4688(2) 0.0202(10) Uani 1 1 d . U . . .
C21 C -0.0221(6) 0.8160(3) 0.1164(3) 0.0363(12) Uani 1 1 d D U . . .
H21 H -0.1333 0.8068 0.1403 0.044 Uiso 1 1 calc R U . . .
C22 C -0.0704(7) 0.8425(4) 0.0284(3) 0.0670(18) Uani 1 1 d D U . . .
H22A H -0.1177 0.9120 0.0366 0.080 Uiso 1 1 calc R U . . .
H22B H 0.0331 0.8453 -0.0005 0.080 Uiso 1 1 calc R U . . .
H22C H -0.1575 0.7873 -0.0074 0.080 Uiso 1 1 calc R U . . .
C23 C 0.0521(7) 0.7072(4) 0.1039(3) 0.0586(16) Uani 1 1 d D U . . .
H23A H 0.0828 0.6905 0.1605 0.070 Uiso 1 1 calc R U . . .
H23B H -0.0349 0.6518 0.0682 0.070 Uiso 1 1 calc R U . . .
H23C H 0.1557 0.7098 0.0751 0.070 Uiso 1 1 calc R U . . .
C24 C 0.2878(6) 0.9899(3) 0.1450(3) 0.0365(12) Uani 1 1 d D U . . .
H24 H 0.2242 1.0159 0.0966 0.044 Uiso 1 1 calc R U . . .
C25 C 0.4097(6) 0.9117(4) 0.1039(3) 0.0652(17) Uani 1 1 d D U . . .
H25A H 0.3412 0.8495 0.0650 0.078 Uiso 1 1 calc R U . . .
H25B H 0.4836 0.9471 0.0710 0.078 Uiso 1 1 calc R U . . .
H25C H 0.4823 0.8884 0.1495 0.078 Uiso 1 1 calc R U . . .
C26 C 0.3905(6) 1.0880(3) 0.2063(3) 0.0456(13) Uani 1 1 d D U . . .
H26A H 0.3101 1.1368 0.2318 0.055 Uiso 1 1 calc R U . . .
H26B H 0.4629 1.0657 0.2524 0.055 Uiso 1 1 calc R U . . .
H26C H 0.4642 1.1244 0.1739 0.055 Uiso 1 1 calc R U . . .
C27 C -0.0188(5) 1.0332(3) 0.2465(3) 0.0306(11) Uani 1 1 d D U . . .
H27 H 0.0582 1.0823 0.2958 0.037 Uiso 1 1 calc R U . . .
C28 C -0.0885(6) 1.1031(4) 0.1861(3) 0.0493(14) Uani 1 1 d D U . . .
H28A H 0.0074 1.1324 0.1612 0.059 Uiso 1 1 calc R U . . .
H28B H -0.1738 1.0598 0.1394 0.059 Uiso 1 1 calc R U . . .
H28C H -0.1436 1.1618 0.2190 0.059 Uiso 1 1 calc R U . . .
C29 C -0.1690(6) 0.9875(4) 0.2853(3) 0.0439(13) Uani 1 1 d D U . . .
H29A H -0.1247 0.9429 0.3239 0.053 Uiso 1 1 calc R U . . .
H29B H -0.2241 1.0462 0.3183 0.053 Uiso 1 1 calc R U . . .
H29C H -0.2542 0.9442 0.2387 0.053 Uiso 1 1 calc R U . . .
Si2 Si 0.50662(17) 0.53533(10) 0.74945(8) 0.0339(4) Uani 1 1 d D U . . .
C31 C 0.334(2) 0.4233(12) 0.7366(11) 0.049(5) Uani 0.395(18) 1 d D U P A 1
H31 H 0.2534 0.4534 0.7776 0.059 Uiso 0.395(18) 1 calc R U P A 1
C32 C 0.220(2) 0.3911(16) 0.6501(11) 0.050(5) Uani 0.395(18) 1 d D U P A 1
H32A H 0.1858 0.4553 0.6316 0.059 Uiso 0.395(18) 1 calc R U P A 1
H32B H 0.2842 0.3502 0.6071 0.059 Uiso 0.395(18) 1 calc R U P A 1
H32C H 0.1165 0.3470 0.6554 0.059 Uiso 0.395(18) 1 calc R U P A 1
C33 C 0.391(4) 0.3267(17) 0.7686(18) 0.047(7) Uani 0.395(18) 1 d D U P A 1
H33A H 0.4649 0.3505 0.8247 0.056 Uiso 0.395(18) 1 calc R U P A 1
H33B H 0.2893 0.2820 0.7749 0.056 Uiso 0.395(18) 1 calc R U P A 1
H33C H 0.4570 0.2852 0.7267 0.056 Uiso 0.395(18) 1 calc R U P A 1
C34 C 0.5225(7) 0.6146(4) 0.8639(3) 0.0518(14) Uani 1 1 d D U . . .
H34 H 0.5850 0.6855 0.8656 0.062 Uiso 1 1 calc R U . . .
C35 C 0.3465(8) 0.6374(5) 0.8913(4) 0.092(2) Uani 1 1 d D U . . .
H35A H 0.2799 0.6679 0.8481 0.111 Uiso 1 1 calc R U . . .
H35B H 0.2838 0.5707 0.8957 0.111 Uiso 1 1 calc R U . . .
H35C H 0.3623 0.6882 0.9476 0.111 Uiso 1 1 calc R U . . .
C36 C 0.6296(7) 0.5670(4) 0.9298(3) 0.0724(18) Uani 1 1 d D U . . .
H36A H 0.7423 0.5530 0.9110 0.087 Uiso 1 1 calc R U . . .
H36B H 0.6469 0.6174 0.9864 0.087 Uiso 1 1 calc R U . . .
H36C H 0.5684 0.5000 0.9344 0.087 Uiso 1 1 calc R U . . .
C37 C 0.7292(6) 0.5098(4) 0.7218(3) 0.0441(13) Uani 1 1 d D U . . .
H37 H 0.7755 0.4596 0.7567 0.053 Uiso 1 1 calc R U . . .
C38 C 0.7264(7) 0.4561(5) 0.6262(4) 0.083(2) Uani 1 1 d D U . . .
H38A H 0.6458 0.3911 0.6112 0.100 Uiso 1 1 calc R U . . .
H38B H 0.6887 0.5053 0.5903 0.100 Uiso 1 1 calc R U . . .
H38C H 0.8429 0.4376 0.6160 0.100 Uiso 1 1 calc R U . . .
C39 C 0.8550(6) 0.6113(4) 0.7454(3) 0.0560(15) Uani 1 1 d D U . . .
H39A H 0.8568 0.6456 0.8066 0.067 Uiso 1 1 calc R U . . .
H39B H 0.9715 0.5928 0.7352 0.067 Uiso 1 1 calc R U . . .
H39C H 0.8174 0.6605 0.7095 0.067 Uiso 1 1 calc R U . . .
C31B C 0.3838(14) 0.3975(8) 0.7166(9) 0.045(3) Uani 0.605(18) 1 d D U P A 2
H31B H 0.4267 0.3581 0.6632 0.055 Uiso 0.605(18) 1 calc R U P A 2
C32B C 0.1898(13) 0.4025(11) 0.6942(11) 0.063(4) Uani 0.605(18) 1 d D U P A 2
H32D H 0.1695 0.4433 0.6495 0.076 Uiso 0.605(18) 1 calc R U P A 2
H32E H 0.1323 0.3299 0.6727 0.076 Uiso 0.605(18) 1 calc R U P A 2
H32F H 0.1427 0.4376 0.7462 0.076 Uiso 0.605(18) 1 calc R U P A 2
C33B C 0.420(3) 0.3342(12) 0.7865(13) 0.056(5) Uani 0.605(18) 1 d D U P A 2
H33D H 0.5450 0.3319 0.7999 0.067 Uiso 0.605(18) 1 calc R U P A 2
H33E H 0.3738 0.3689 0.8389 0.067 Uiso 0.605(18) 1 calc R U P A 2
H33F H 0.3635 0.2612 0.7655 0.067 Uiso 0.605(18) 1 calc R U P A 2

loop_
_atom_site_aniso_label
_atom_site_aniso_U_11
_atom_site_aniso_U_22
_atom_site_aniso_U_33
_atom_site_aniso_U_23
_atom_site_aniso_U_13
_atom_site_aniso_U_12
Si1 0.0225(7) 0.0351(8) 0.0263(8) 0.0134(6) 0.0005(6) 0.0005(6)
N12 0.024(2) 0.046(3) 0.043(3) 0.031(2) 0.0096(18) 0.0119(19)
N13 0.019(2) 0.054(3) 0.049(3) 0.036(2) 0.010(2) 0.007(2)
N15 0.020(2) 0.059(3) 0.046(3) 0.036(2) 0.0065(19) 0.008(2)
N16 0.019(2) 0.047(3) 0.031(2) 0.022(2) 0.0056(19) 0.004(2)
C1 0.016(2) 0.031(2) 0.027(2) 0.012(2) 0.0042(19) 0.005(2)
C2 0.024(3) 0.033(2) 0.027(2) 0.013(2) 0.0036(19) 0.005(2)
C3 0.016(3) 0.038(3) 0.031(3) 0.013(2) 0.005(2) 0.003(2)
C4 0.026(3) 0.043(3) 0.037(3) 0.025(2) 0.005(2) 0.001(2)
C11 0.017(2) 0.027(2) 0.019(2) 0.0087(19) 0.0047(17) 0.0007(18)
C12 0.019(2) 0.030(2) 0.020(2) 0.007(2) 0.0009(18) 0.0022(19)
C13 0.018(2) 0.028(2) 0.024(3) 0.008(2) 0.0048(18) 0.0005(18)
C14 0.018(2) 0.028(2) 0.022(2) 0.010(2) 0.0055(18) 0.0035(18)
C15 0.018(2) 0.031(2) 0.028(3) 0.013(2) 0.0017(18) 0.0038(19)
C16 0.015(2) 0.026(2) 0.020(2) 0.006(2) 0.0040(17) 0.0000(18)
C21 0.033(3) 0.045(3) 0.031(3) 0.014(2) -0.002(2) -0.004(2)
C22 0.083(4) 0.066(4) 0.040(3) 0.014(3) -0.027(3) -0.021(3)
C23 0.068(4) 0.051(3) 0.048(4) 0.003(3) -0.011(3) 0.001(3)
C24 0.031(3) 0.048(3) 0.032(3) 0.018(2) 0.001(2) -0.002(2)
C25 0.048(4) 0.075(4) 0.069(4) 0.003(3) 0.024(3) -0.004(3)
C26 0.027(3) 0.051(3) 0.065(4) 0.025(3) 0.013(3) -0.004(2)
C27 0.023(3) 0.040(3) 0.030(3) 0.014(2) -0.003(2) 0.002(2)
C28 0.042(3) 0.056(3) 0.057(3) 0.029(3) 0.003(3) 0.011(3)
C29 0.030(3) 0.059(3) 0.046(3) 0.017(3) 0.006(2) 0.010(2)
Si2 0.0366(9) 0.0309(8) 0.0359(9) 0.0173(7) -0.0031(6) -0.0012(6)
C31 0.046(8) 0.043(7) 0.057(9) 0.021(6) -0.007(6) -0.011(6)
C32 0.043(9) 0.038(8) 0.064(9) 0.011(8) -0.008(7) 0.004(7)
C33 0.047(12) 0.046(9) 0.053(13) 0.021(9) 0.013(9) 0.002(8)
C34 0.067(4) 0.058(3) 0.033(3) 0.018(3) 0.007(2) 0.001(3)
C35 0.094(5) 0.124(6) 0.065(4) 0.021(4) 0.027(4) 0.025(4)
C36 0.090(5) 0.080(4) 0.042(3) 0.022(3) -0.011(3) -0.014(4)
C37 0.041(3) 0.040(3) 0.053(3) 0.013(3) 0.001(2) 0.012(2)
C38 0.072(5) 0.086(4) 0.080(4) -0.013(4) 0.009(3) 0.030(4)
C39 0.044(3) 0.067(3) 0.059(4) 0.018(3) 0.007(3) 0.005(3)
C31B 0.049(5) 0.031(5) 0.056(7) 0.016(4) -0.003(5) -0.004(4)
C32B 0.054(6) 0.051(7) 0.080(11) 0.019(8) -0.007(6) -0.007(5)
C33B 0.075(10) 0.023(6) 0.066(9) 0.016(6) -0.005(8) -0.008(6)

loop_
_atom_type_symbol
_atom_type_description
_atom_type_scat_dispersion_real
_atom_type_scat_dispersion_imag
_atom_type_scat_source
C C 0.0033 0.0016 'International Tables Vol C Tables 4.2.6.8 and 6.1.1.4'
H H 0.0000 0.0000 'International Tables Vol C Tables 4.2.6.8 and 6.1.1.4'
N N 0.0061 0.0033 'International Tables Vol C Tables 4.2.6.8 and 6.1.1.4'
Si Si 0.0817 0.0704 'International Tables Vol C Tables 4.2.6.8 and 6.1.1.4'

loop_
_geom_angle_atom_site_label_1
_geom_angle_atom_site_label_2
_geom_angle_atom_site_label_3
_geom_angle
_geom_angle_site_symmetry_1
_geom_angle_site_symmetry_3
C27 Si1 C24 108.83(19) . .
C27 Si1 C2 107.34(19) . .
C24 Si1 C2 112.92(19) . .
C27 Si1 C21 110.4(2) . .
C24 Si1 C21 110.7(2) . .
C2 Si1 C21 106.54(18) . .
C12 N12 H12 114(3) . .
C13 N13 H13A 120(3) . .
C13 N13 H13B 124(3) . .
H13A N13 H13B 116(5) . .
C15 N15 H15 111(3) . .
C16 N16 H16A 117(3) . .
C16 N16 H16B 126(3) . .
H16A N16 H16B 116(4) . .
C11 C1 C2 112.8(3) . .
C11 C1 H1A 109.0 . .
C2 C1 H1A 109.0 . .
C11 C1 H1B 109.0 . .
C2 C1 H1B 109.0 . .
H1A C1 H1B 107.8 . .
C1 C2 Si1 120.2(3) . .
C1 C2 H2A 107.3 . .
Si1 C2 H2A 107.3 . .
C1 C2 H2B 107.3 . .
Si1 C2 H2B 107.3 . .
H2A C2 H2B 106.9 . .
C4 C3 C14 174.8(4) . .
C3 C4 Si2 172.2(4) . .
C16 C11 C12 119.7(4) . .
C16 C11 C1 122.1(4) . .
C12 C11 C1 118.2(3) . .
N12 C12 C11 126.3(4) . .
N12 C12 C13 113.9(4) . .
C11 C12 C13 119.7(4) . .
N13 C13 C14 123.9(4) . .
N13 C13 C12 116.5(4) . .
C14 C13 C12 119.6(4) . .
C13 C14 C3 121.3(4) . .
C13 C14 C15 120.9(4) . .
C3 C14 C15 117.8(3) . .
N15 C15 C14 124.7(4) . .
N15 C15 C16 116.9(4) . .
C14 C15 C16 118.4(3) . .
N16 C16 C11 124.4(4) . .
N16 C16 C15 114.3(3) . .
C11 C16 C15 121.3(4) . .
C22 C21 C23 109.7(4) . .
C22 C21 Si1 113.6(3) . .
C23 C21 Si1 114.2(3) . .
C22 C21 H21 106.2 . .
C23 C21 H21 106.2 . .
Si1 C21 H21 106.2 . .
C21 C22 H22A 109.5 . .
C21 C22 H22B 109.5 . .
H22A C22 H22B 109.5 . .
C21 C22 H22C 109.5 . .
H22A C22 H22C 109.5 . .
H22B C22 H22C 109.5 . .
C21 C23 H23A 109.5 . .
C21 C23 H23B 109.5 . .
H23A C23 H23B 109.5 . .
C21 C23 H23C 109.5 . .
H23A C23 H23C 109.5 . .
H23B C23 H23C 109.5 . .
C26 C24 C25 110.9(4) . .
C26 C24 Si1 112.3(3) . .
C25 C24 Si1 114.0(3) . .
C26 C24 H24 106.4 . .
C25 C24 H24 106.4 . .
Si1 C24 H24 106.4 . .
C24 C25 H25A 109.5 . .
C24 C25 H25B 109.5 . .
H25A C25 H25B 109.5 . .
C24 C25 H25C 109.5 . .
H25A C25 H25C 109.5 . .
H25B C25 H25C 109.5 . .
C24 C26 H26A 109.5 . .
C24 C26 H26B 109.5 . .
H26A C26 H26B 109.5 . .
C24 C26 H26C 109.5 . .
H26A C26 H26C 109.5 . .
H26B C26 H26C 109.5 . .
C29 C27 C28 109.4(3) . .
C29 C27 Si1 112.3(3) . .
C28 C27 Si1 115.4(3) . .
C29 C27 H27 106.4 . .
C28 C27 H27 106.4 . .
Si1 C27 H27 106.4 . .
C27 C28 H28A 109.5 . .
C27 C28 H28B 109.5 . .
H28A C28 H28B 109.5 . .
C27 C28 H28C 109.5 . .
H28A C28 H28C 109.5 . .
H28B C28 H28C 109.5 . .
C27 C29 H29A 109.5 . .
C27 C29 H29B 109.5 . .
H29A C29 H29B 109.5 . .
C27 C29 H29C 109.5 . .
H29A C29 H29C 109.5 . .
H29B C29 H29C 109.5 . .
C4 Si2 C31 106.0(5) . .
C4 Si2 C34 107.0(2) . .
C31 Si2 C34 106.5(6) . .
C4 Si2 C37 105.5(2) . .
C31 Si2 C37 121.3(7) . .
C34 Si2 C37 109.8(2) . .
C4 Si2 C31B 110.6(3) . .
C34 Si2 C31B 119.9(5) . .
C37 Si2 C31B 103.2(5) . .
C32 C31 C33 111.7(15) . .
C32 C31 Si2 116.5(12) . .
C33 C31 Si2 115.5(13) . .
C32 C31 H31 103.7 . .
C33 C31 H31 103.7 . .
Si2 C31 H31 103.7 . .
C31 C32 H32A 109.5 . .
C31 C32 H32B 109.5 . .
H32A C32 H32B 109.5 . .
C31 C32 H32C 109.5 . .
H32A C32 H32C 109.5 . .
H32B C32 H32C 109.5 . .
C31 C33 H33A 109.5 . .
C31 C33 H33B 109.5 . .
H33A C33 H33B 109.5 . .
C31 C33 H33C 109.5 . .
H33A C33 H33C 109.5 . .
H33B C33 H33C 109.5 . .
C35 C34 C36 110.8(4) . .
C35 C34 Si2 112.7(4) . .
C36 C34 Si2 113.9(4) . .
C35 C34 H34 106.2 . .
C36 C34 H34 106.2 . .
Si2 C34 H34 106.2 . .
C34 C35 H35A 109.5 . .
C34 C35 H35B 109.5 . .
H35A C35 H35B 109.5 . .
C34 C35 H35C 109.5 . .
H35A C35 H35C 109.5 . .
H35B C35 H35C 109.5 . .
C34 C36 H36A 109.5 . .
C34 C36 H36B 109.5 . .
H36A C36 H36B 109.5 . .
C34 C36 H36C 109.5 . .
H36A C36 H36C 109.5 . .
H36B C36 H36C 109.5 . .
C38 C37 C39 109.5(4) . .
C38 C37 Si2 112.2(3) . .
C39 C37 Si2 112.6(3) . .
C38 C37 H37 107.4 . .
C39 C37 H37 107.4 . .
Si2 C37 H37 107.4 . .
C37 C38 H38A 109.5 . .
C37 C38 H38B 109.5 . .
H38A C38 H38B 109.5 . .
C37 C38 H38C 109.5 . .
H38A C38 H38C 109.5 . .
H38B C38 H38C 109.5 . .
C37 C39 H39A 109.5 . .
C37 C39 H39B 109.5 . .
H39A C39 H39B 109.5 . .
C37 C39 H39C 109.5 . .
H39A C39 H39C 109.5 . .
H39B C39 H39C 109.5 . .
C32B C31B C33B 110.7(13) . .
C32B C31B Si2 112.0(9) . .
C33B C31B Si2 111.4(9) . .
C32B C31B H31B 107.5 . .
C33B C31B H31B 107.5 . .
Si2 C31B H31B 107.5 . .
C31B C32B H32D 109.5 . .
C31B C32B H32E 109.5 . .
H32D C32B H32E 109.5 . .
C31B C32B H32F 109.5 . .
H32D C32B H32F 109.5 . .
H32E C32B H32F 109.5 . .
C31B C33B H33D 109.5 . .
C31B C33B H33E 109.5 . .
H33D C33B H33E 109.5 . .
C31B C33B H33F 109.5 . .
H33D C33B H33F 109.5 . .
H33E C33B H33F 109.5 . .

loop_
_geom_bond_atom_site_label_1
_geom_bond_atom_site_label_2
_geom_bond_distance
_geom_bond_site_symmetry_2
Si1 C27 1.884(4) .
Si1 C24 1.886(4) .
Si1 C2 1.887(4) .
Si1 C21 1.889(4) .
N12 C12 1.293(5) .
N12 H12 0.825(19) .
N13 C13 1.341(5) .
N13 H13A 0.83(2) .
N13 H13B 0.82(2) .
N15 C15 1.293(5) .
N15 H15 0.82(2) .
N16 C16 1.353(5) .
N16 H16A 0.83(2) .
N16 H16B 0.83(2) .
C1 C11 1.510(5) .
C1 C2 1.532(5) .
C1 H1A 0.9900 .
C1 H1B 0.9900 .
C2 H2A 0.9900 .
C2 H2B 0.9900 .
C3 C4 1.198(5) .
C3 C14 1.441(5) .
C4 Si2 1.830(4) .
C11 C16 1.364(5) .
C11 C12 1.435(5) .
C12 C13 1.490(5) .
C13 C14 1.366(5) .
C14 C15 1.442(5) .
C15 C16 1.486(5) .
C21 C22 1.528(5) .
C21 C23 1.536(6) .
C21 H21 1.0000 .
C22 H22A 0.9800 .
C22 H22B 0.9800 .
C22 H22C 0.9800 .
C23 H23A 0.9800 .
C23 H23B 0.9800 .
C23 H23C 0.9800 .
C24 C26 1.528(5) .
C24 C25 1.532(6) .
C24 H24 1.0000 .
C25 H25A 0.9800 .
C25 H25B 0.9800 .
C25 H25C 0.9800 .
C26 H26A 0.9800 .
C26 H26B 0.9800 .
C26 H26C 0.9800 .
C27 C29 1.533(5) .
C27 C28 1.536(5) .
C27 H27 1.0000 .
C28 H28A 0.9800 .
C28 H28B 0.9800 .
C28 H28C 0.9800 .
C29 H29A 0.9800 .
C29 H29B 0.9800 .
C29 H29C 0.9800 .
Si2 C31 1.866(11) .
Si2 C34 1.876(5) .
Si2 C37 1.878(5) .
Si2 C31B 1.896(8) .
C31 C32 1.511(13) .
C31 C33 1.518(13) .
C31 H31 1.0000 .
C32 H32A 0.9800 .
C32 H32B 0.9800 .
C32 H32C 0.9800 .
C33 H33A 0.9800 .
C33 H33B 0.9800 .
C33 H33C 0.9800 .
C34 C35 1.521(6) .
C34 C36 1.524(6) .
C34 H34 1.0000 .
C35 H35A 0.9800 .
C35 H35B 0.9800 .
C35 H35C 0.9800 .
C36 H36A 0.9800 .
C36 H36B 0.9800 .
C36 H36C 0.9800 .
C37 C38 1.530(6) .
C37 C39 1.530(6) .
C37 H37 1.0000 .
C38 H38A 0.9800 .
C38 H38B 0.9800 .
C38 H38C 0.9800 .
C39 H39A 0.9800 .
C39 H39B 0.9800 .
C39 H39C 0.9800 .
C31B C32B 1.524(11) .
C31B C33B 1.531(11) .
C31B H31B 1.0000 .
C32B H32D 0.9800 .
C32B H32E 0.9800 .
C32B H32F 0.9800 .
C33B H33D 0.9800 .
C33B H33E 0.9800 .
C33B H33F 0.9800 .

loop_
_geom_torsion_atom_site_label_1
_geom_torsion_atom_site_label_2
_geom_torsion_atom_site_label_3
_geom_torsion_atom_site_label_4
_geom_torsion
_geom_torsion_site_symmetry_1
_geom_torsion_site_symmetry_2
_geom_torsion_site_symmetry_3
_geom_torsion_site_symmetry_4
C11 C1 C2 Si1 166.7(3) . . . .
C27 Si1 C2 C1 -45.5(4) . . . .
C24 Si1 C2 C1 74.5(4) . . . .
C21 Si1 C2 C1 -163.8(3) . . . .
C2 C1 C11 C16 99.0(5) . . . .
C2 C1 C11 C12 -77.8(5) . . . .
C16 C11 C12 N12 174.5(4) . . . .
C1 C11 C12 N12 -8.7(6) . . . .
C16 C11 C12 C13 -5.3(6) . . . .
C1 C11 C12 C13 171.5(3) . . . .
N12 C12 C13 N13 7.1(5) . . . .
C11 C12 C13 N13 -173.1(4) . . . .
N12 C12 C13 C14 -172.0(4) . . . .
C11 C12 C13 C14 7.8(6) . . . .
N13 C13 C14 C3 -0.5(6) . . . .
C12 C13 C14 C3 178.5(4) . . . .
N13 C13 C14 C15 176.7(4) . . . .
C12 C13 C14 C15 -4.3(6) . . . .
C13 C14 C15 N15 179.0(4) . . . .
C3 C14 C15 N15 -3.7(6) . . . .
C13 C14 C15 C16 -1.4(6) . . . .
C3 C14 C15 C16 175.9(3) . . . .
C12 C11 C16 N16 177.4(4) . . . .
C1 C11 C16 N16 0.7(6) . . . .
C12 C11 C16 C15 -0.5(6) . . . .
C1 C11 C16 C15 -177.2(3) . . . .
N15 C15 C16 N16 5.5(6) . . . .
C14 C15 C16 N16 -174.1(4) . . . .
N15 C15 C16 C11 -176.4(4) . . . .
C14 C15 C16 C11 4.0(6) . . . .
C27 Si1 C21 C22 79.4(4) . . . .
C24 Si1 C21 C22 -41.2(4) . . . .
C2 Si1 C21 C22 -164.4(4) . . . .
C27 Si1 C21 C23 -153.7(3) . . . .
C24 Si1 C21 C23 85.7(4) . . . .
C2 Si1 C21 C23 -37.4(4) . . . .
C27 Si1 C24 C26 52.0(4) . . . .
C2 Si1 C24 C26 -67.1(4) . . . .
C21 Si1 C24 C26 173.6(3) . . . .
C27 Si1 C24 C25 179.2(3) . . . .
C2 Si1 C24 C25 60.1(4) . . . .
C21 Si1 C24 C25 -59.3(4) . . . .
C24 Si1 C27 C29 175.9(3) . . . .
C2 Si1 C27 C29 -61.5(3) . . . .
C21 Si1 C27 C29 54.2(3) . . . .
C24 Si1 C27 C28 49.6(4) . . . .
C2 Si1 C27 C28 172.1(3) . . . .
C21 Si1 C27 C28 -72.1(3) . . . .
C4 Si2 C31 C32 30(2) . . . .
C34 Si2 C31 C32 143.3(17) . . . .
C37 Si2 C31 C32 -90.3(18) . . . .
C4 Si2 C31 C33 163.7(16) . . . .
C34 Si2 C31 C33 -82.6(18) . . . .
C37 Si2 C31 C33 43.7(19) . . . .
C4 Si2 C34 C35 66.6(4) . . . .
C31 Si2 C34 C35 -46.4(7) . . . .
C37 Si2 C34 C35 -179.4(4) . . . .
C31B Si2 C34 C35 -60.3(6) . . . .
C4 Si2 C34 C36 -166.0(4) . . . .
C31 Si2 C34 C36 81.0(7) . . . .
C37 Si2 C34 C36 -52.0(4) . . . .
C31B Si2 C34 C36 67.1(6) . . . .
C4 Si2 C37 C38 -58.7(4) . . . .
C31 Si2 C37 C38 61.5(7) . . . .
C34 Si2 C37 C38 -173.7(4) . . . .
C31B Si2 C37 C38 57.4(5) . . . .
C4 Si2 C37 C39 65.4(4) . . . .
C31 Si2 C37 C39 -174.4(6) . . . .
C34 Si2 C37 C39 -49.5(4) . . . .
C31B Si2 C37 C39 -178.5(5) . . . .
C4 Si2 C31B C32B -41.6(14) . . . .
C34 Si2 C31B C32B 83.6(12) . . . .
C37 Si2 C31B C32B -154.0(12) . . . .
C4 Si2 C31B C33B -166.2(12) . . . .
C34 Si2 C31B C33B -41.0(14) . . . .
C37 Si2 C31B C33B 81.4(13) . . . .
